data_8107091
loop_
_publ_author_name
'Xie, Ling'
'Feng, Sisi'
'Lu, Liping'
'Zhu, Miaoli'

_publ_section_title
;
 The crystal structure of
 diaqua-(N-(2-hydroxy-5-nitrobenzyl)iminodiacetato-\k4-N,O,O&#x2032;,O&#x2032;&#x2032;)chromium(III)
 based on synchrotron data, C11H13CrN2O9
;
_journal_issue 4
_journal_name_full 'Zeitschrift f\"ur Kristallographie - New Crystal Structures'
_journal_page_first 1047
_journal_page_last 1049
_journal_paper_doi 10.1515/ncrs-2016-0045
_journal_volume 231
_journal_year 2016
_chemical_formula_moiety
;          
Cr, (C11 H9 N2 O7), 2(H2 O) 
;
_chemical_formula_sum 'C11 H13 Cr N2 O9'
_chemical_formula_weight 369.23
_space_group_IT_number 61
_space_group_name_Hall '-P 2ac 2ab'
_space_group_name_H-M_alt 'P b c a'
_symmetry_cell_setting orthorhombic
_symmetry_space_group_name_Hall '-P 2ac 2ab'
_symmetry_space_group_name_H-M 'P b c a'
_atom_sites_solution_hydrogens geom
_atom_sites_solution_primary direct
_atom_sites_solution_secondary difmap
_cell_angle_alpha 90.00
_cell_angle_beta 90.00
_cell_angle_gamma 90.00
_cell_formula_units_Z 8
_cell_length_a 6.7740(14)
_cell_length_b 12.309(3)
_cell_length_c 32.776(7)
_cell_measurement_reflns_used 14391
_cell_measurement_temperature 100(2)
_cell_measurement_theta_max 30.9
_cell_measurement_theta_min 0.41
_cell_volume 2732.9(11)
_computing_cell_refinement 'HKL2000 [8]'
_computing_data_collection marccd
_computing_data_reduction 'HKL2000 [9]'
_computing_molecular_graphics
;
Bruker SHELXTL 
;
_computing_publication_material SHELXL
_computing_structure_refinement 'SHELXL-97 [10]'
_computing_structure_solution 'SHELXS-97 [10]'
_diffrn_ambient_temperature 100(2)
_diffrn_measured_fraction_theta_full 0.972
_diffrn_measured_fraction_theta_max 0.972
_diffrn_measurement_device_type marccd-165
_diffrn_measurement_method '\w scans'
_diffrn_radiation_monochromator 'Si-<111> double crystal monochromator'
_diffrn_radiation_source Synchrotron
_diffrn_radiation_type Synchrotron
_diffrn_radiation_wavelength 0.7200
_diffrn_reflns_av_R_equivalents 0.0358
_diffrn_reflns_av_sigmaI/netI 0.0284
_diffrn_reflns_limit_h_max 8
_diffrn_reflns_limit_h_min 0
_diffrn_reflns_limit_k_max 14
_diffrn_reflns_limit_k_min -14
_diffrn_reflns_limit_l_max 39
_diffrn_reflns_limit_l_min -39
_diffrn_reflns_number 7898
_diffrn_reflns_theta_full 25.14
_diffrn_reflns_theta_max 25.14
_diffrn_reflns_theta_min 2.49
_exptl_absorpt_coefficient_mu 0.892
_exptl_absorpt_correction_T_max 0.956
_exptl_absorpt_correction_T_min 0.898
_exptl_absorpt_correction_type multi-scan
_exptl_absorpt_process_details '(SADABS; [11])'
_exptl_crystal_colour 'black green'
_exptl_crystal_density_diffrn 1.795
_exptl_crystal_density_method 'not measured'
_exptl_crystal_description block
_exptl_crystal_F_000 1512
_exptl_crystal_size_max 0.10
_exptl_crystal_size_mid 0.08
_exptl_crystal_size_min 0.05
_refine_diff_density_max 0.279
_refine_diff_density_min -0.449
_refine_diff_density_rms 0.070
_refine_ls_extinction_method none
_refine_ls_goodness_of_fit_ref 1.048
_refine_ls_hydrogen_treatment constr
_refine_ls_matrix_type full
_refine_ls_number_parameters 210
_refine_ls_number_reflns 2376
_refine_ls_number_restraints 0
_refine_ls_restrained_S_all 1.048
_refine_ls_R_factor_all 0.0337
_refine_ls_R_factor_gt 0.0302
_refine_ls_shift/su_max 0.001
_refine_ls_shift/su_mean 0.000
_refine_ls_structure_factor_coef Fsqd
_refine_ls_weighting_details 'calc w=1/[\s^2^(Fo^2^)+(0.0485P)^2^+2.8020P] where P=(Fo^2^+2Fc^2^)/3'
_refine_ls_weighting_scheme calc
_refine_ls_wR_factor_gt 0.0843
_refine_ls_wR_factor_ref 0.0867
_reflns_number_gt 2164
_reflns_number_total 2376
_reflns_threshold_expression >2sigma(I)
_cod_data_source_file suppl_ncrs-2016-0045_suppl.cif
_cod_data_source_block zf198-1
_cod_original_cell_volume 2732.9(10)
_cod_original_sg_symbol_H-M Pbca
_cod_database_code 8107091
_shelx_space_group_comment
;
The symmetry employed for this shelxl refinement is uniquely defined
by the following loop, which should always be used as a source of
symmetry information in preference to the above space-group names.
They are only intended as comments.
;

loop_
_symmetry_equiv_pos_as_xyz
'x, y, z'
'-x+1/2, -y, z+1/2'
'-x, y+1/2, -z+1/2'
'x+1/2, -y+1/2, -z'
'-x, -y, -z'
'x-1/2, y, -z-1/2'
'x, -y-1/2, z-1/2'
'-x-1/2, y-1/2, z'

loop_
_atom_site_label
_atom_site_type_symbol
_atom_site_fract_x
_atom_site_fract_y
_atom_site_fract_z
_atom_site_U_iso_or_equiv
_atom_site_adp_type
_atom_site_occupancy
_atom_site_symmetry_multiplicity
_atom_site_calc_flag
_atom_site_refinement_flags
_atom_site_disorder_assembly
_atom_site_disorder_group
Cr1 Cr 0.17385(5) 0.97311(2) 0.821006(8) 0.00980(13) Uani 1 1 d . . .
O5 O 0.3296(2) 0.84285(11) 0.82770(4) 0.0134(3) Uani 1 1 d . . .
O3 O 0.3666(2) 1.02975(10) 0.77982(4) 0.0136(3) Uani 1 1 d . . .
N2 N 0.3811(3) 1.04153(13) 0.85929(5) 0.0100(3) Uani 1 1 d . . .
C5 C 0.1975(3) 0.98350(16) 0.92196(6) 0.0119(4) Uani 1 1 d . . .
O9 O 0.0018(2) 0.93260(12) 0.86424(4) 0.0145(3) Uani 1 1 d . . .
C7 C 0.2886(3) 1.07681(16) 0.89893(6) 0.0118(4) Uani 1 1 d . . .
H7A H 0.3886 1.1107 0.9159 0.014 Uiso 1 1 calc R . .
H7B H 0.1877 1.1307 0.8933 0.014 Uiso 1 1 calc R . .
O6 O 0.5920(2) 0.76868(11) 0.85736(4) 0.0163(3) Uani 1 1 d . . .
C11 C 0.4866(3) 0.84806(16) 0.84984(6) 0.0122(4) Uani 1 1 d . . .
C9 C 0.4589(3) 1.11660(16) 0.79143(6) 0.0130(4) Uani 1 1 d . . .
C6 C 0.2397(3) 0.96875(16) 0.96297(6) 0.0135(4) Uani 1 1 d . . .
H6 H 0.3373 1.0100 0.9756 0.016 Uiso 1 1 calc R . .
C8 C 0.4584(3) 1.13873(16) 0.83703(5) 0.0125(4) Uani 1 1 d . . .
H8A H 0.5915 1.1547 0.8461 0.015 Uiso 1 1 calc R . .
H8B H 0.3761 1.2013 0.8429 0.015 Uiso 1 1 calc R . .
C10 C 0.5421(3) 0.95925(16) 0.86618(6) 0.0125(4) Uani 1 1 d . . .
H10A H 0.5688 0.9537 0.8952 0.015 Uiso 1 1 calc R . .
H10B H 0.6619 0.9838 0.8528 0.015 Uiso 1 1 calc R . .
C3 C -0.0507(3) 0.84005(16) 0.92625(6) 0.0155(4) Uani 1 1 d . . .
H3 H -0.1457 0.7965 0.9139 0.019 Uiso 1 1 calc R . .
C4 C 0.0509(3) 0.91849(17) 0.90304(6) 0.0132(4) Uani 1 1 d . . .
O4 O 0.5401(2) 1.18057(11) 0.76768(4) 0.0164(3) Uani 1 1 d . . .
O7 O 0.0139(2) 1.10655(11) 0.81058(4) 0.0145(3) Uani 1 1 d . . .
H7C H 0.0309 1.1266 0.7870 0.022 Uiso 1 1 calc R . .
O8 O 0.0081(2) 0.89848(11) 0.77878(4) 0.0191(3) Uani 1 1 d . . .
H8C H -0.0410 0.9440 0.7636 0.029 Uiso 1 1 calc R . .
O2 O 0.3042(2) 0.93528(14) 1.04410(4) 0.0225(4) Uani 1 1 d . . .
N1 N 0.1713(3) 0.88046(15) 1.02866(5) 0.0163(4) Uani 1 1 d . . .
C1 C 0.1346(3) 0.89165(17) 0.98507(6) 0.0144(4) Uani 1 1 d . . .
C2 C -0.0097(3) 0.82760(17) 0.96720(6) 0.0163(4) Uani 1 1 d . . .
H2 H -0.0782 0.7767 0.9827 0.020 Uiso 1 1 calc R . .
O1 O 0.0693(2) 0.81645(13) 1.04833(4) 0.0221(4) Uani 1 1 d . . .
H7D H -0.0246 1.1494 0.8250 0.033 Uiso 1 1 d R . .
H8D H -0.0202 0.8260 0.7775 0.033 Uiso 1 1 d R . .

loop_
_atom_site_aniso_label
_atom_site_aniso_U_11
_atom_site_aniso_U_22
_atom_site_aniso_U_33
_atom_site_aniso_U_23
_atom_site_aniso_U_13
_atom_site_aniso_U_12
Cr1 0.0147(2) 0.0090(2) 0.00571(19) -0.00027(10) -0.00114(11) 0.00005(12)
O5 0.0167(8) 0.0111(7) 0.0126(7) -0.0011(5) -0.0036(5) -0.0007(5)
O3 0.0205(8) 0.0120(7) 0.0082(7) -0.0019(5) 0.0021(6) -0.0002(6)
N2 0.0141(9) 0.0091(8) 0.0069(7) 0.0002(6) 0.0008(6) 0.0007(7)
C5 0.0153(11) 0.0116(10) 0.0087(9) 0.0000(7) 0.0008(7) 0.0015(8)
O9 0.0162(8) 0.0195(7) 0.0078(7) 0.0021(5) -0.0019(5) -0.0022(6)
C7 0.0166(10) 0.0121(9) 0.0067(9) -0.0016(7) 0.0006(7) 0.0010(8)
O6 0.0204(8) 0.0124(7) 0.0160(7) -0.0013(5) -0.0045(6) 0.0035(6)
C11 0.0163(11) 0.0132(10) 0.0073(9) 0.0002(7) 0.0021(7) -0.0011(8)
C9 0.0157(11) 0.0129(10) 0.0102(9) -0.0002(7) 0.0008(7) 0.0034(8)
C6 0.0154(11) 0.0150(10) 0.0102(9) -0.0011(7) 0.0000(8) 0.0012(8)
C8 0.0185(11) 0.0100(9) 0.0092(9) -0.0002(7) 0.0013(7) -0.0013(8)
C10 0.0138(10) 0.0118(10) 0.0119(9) -0.0013(7) -0.0025(7) 0.0015(8)
C3 0.0174(11) 0.0154(10) 0.0138(10) -0.0005(7) 0.0003(8) -0.0002(8)
C4 0.0155(11) 0.0151(10) 0.0089(9) -0.0012(7) 0.0011(7) 0.0038(8)
O4 0.0258(8) 0.0130(7) 0.0104(7) 0.0004(5) 0.0050(6) -0.0025(6)
O7 0.0243(8) 0.0118(7) 0.0073(6) -0.0013(5) -0.0006(6) 0.0027(6)
O8 0.0319(9) 0.0101(7) 0.0154(7) 0.0019(5) -0.0120(6) -0.0006(6)
O2 0.0274(9) 0.0287(9) 0.0113(7) -0.0016(6) -0.0052(6) -0.0010(7)
N1 0.0205(11) 0.0186(9) 0.0098(8) 0.0011(7) 0.0014(7) 0.0050(7)
C1 0.0190(11) 0.0166(10) 0.0076(9) 0.0011(7) 0.0006(7) 0.0041(9)
C2 0.0205(12) 0.0146(10) 0.0138(10) 0.0020(8) 0.0027(8) -0.0005(9)
O1 0.0271(9) 0.0261(8) 0.0131(7) 0.0073(6) 0.0039(6) 0.0018(7)

loop_
_atom_type_symbol
_atom_type_description
_atom_type_scat_dispersion_real
_atom_type_scat_dispersion_imag
_atom_type_scat_source
C C 0.0033 0.0016 'International Tables Vol C Tables 4.2.6.8 and 6.1.1.4'
H H 0.0000 0.0000 'International Tables Vol C Tables 4.2.6.8 and 6.1.1.4'
N N 0.0061 0.0033 'International Tables Vol C Tables 4.2.6.8 and 6.1.1.4'
O O 0.0106 0.0060 'International Tables Vol C Tables 4.2.6.8 and 6.1.1.4'
Cr Cr 0.3209 0.6236 'International Tables Vol C Tables 4.2.6.8 and 6.1.1.4'

loop_
_geom_angle_atom_site_label_1
_geom_angle_atom_site_label_2
_geom_angle_atom_site_label_3
_geom_angle
_geom_angle_site_symmetry_1
_geom_angle_site_symmetry_3
O9 Cr1 O5 91.86(6) . .
O9 Cr1 O7 90.62(6) . .
O5 Cr1 O7 176.67(6) . .
O9 Cr1 O3 173.22(6) . .
O5 Cr1 O3 90.53(6) . .
O7 Cr1 O3 87.25(6) . .
O9 Cr1 O8 92.93(7) . .
O5 Cr1 O8 90.23(6) . .
O7 Cr1 O8 87.42(6) . .
O3 Cr1 O8 93.40(6) . .
O9 Cr1 N2 94.07(7) . .
O5 Cr1 N2 84.14(6) . .
O7 Cr1 N2 97.90(6) . .
O3 Cr1 N2 79.87(7) . .
O8 Cr1 N2 171.16(7) . .
C11 O5 Cr1 118.24(13) . .
C9 O3 Cr1 113.81(12) . .
C8 N2 C10 110.95(16) . .
C8 N2 C7 109.61(14) . .
C10 N2 C7 111.45(15) . .
C8 N2 Cr1 105.56(11) . .
C10 N2 Cr1 108.05(11) . .
C7 N2 Cr1 111.06(13) . .
C6 C5 C4 119.64(18) . .
C6 C5 C7 120.07(18) . .
C4 C5 C7 119.88(17) . .
C4 O9 Cr1 126.55(14) . .
C5 C7 N2 112.51(16) . .
C5 C7 H7A 109.1 . .
N2 C7 H7A 109.1 . .
C5 C7 H7B 109.1 . .
N2 C7 H7B 109.1 . .
H7A C7 H7B 107.8 . .
O6 C11 O5 123.37(19) . .
O6 C11 C10 119.98(18) . .
O5 C11 C10 116.64(17) . .
O4 C9 O3 123.74(18) . .
O4 C9 C8 120.40(18) . .
O3 C9 C8 115.84(17) . .
C5 C6 C1 119.27(19) . .
C5 C6 H6 120.4 . .
C1 C6 H6 120.4 . .
N2 C8 C9 109.69(15) . .
N2 C8 H8A 109.7 . .
C9 C8 H8A 109.7 . .
N2 C8 H8B 109.7 . .
C9 C8 H8B 109.7 . .
H8A C8 H8B 108.2 . .
N2 C10 C11 111.97(17) . .
N2 C10 H10A 109.2 . .
C11 C10 H10A 109.2 . .
N2 C10 H10B 109.2 . .
C11 C10 H10B 109.2 . .
H10A C10 H10B 107.9 . .
C2 C3 C4 120.2(2) . .
C2 C3 H3 119.9 . .
C4 C3 H3 119.9 . .
O9 C4 C3 119.02(19) . .
O9 C4 C5 121.41(18) . .
C3 C4 C5 119.52(18) . .
Cr1 O7 H7C 109.5 . .
Cr1 O7 H7D 130.8 . .
H7C O7 H7D 115.5 . .
Cr1 O8 H8C 109.5 . .
Cr1 O8 H8D 126.6 . .
H8C O8 H8D 123.7 . .
O1 N1 O2 123.03(17) . .
O1 N1 C1 118.59(18) . .
O2 N1 C1 118.37(17) . .
C2 C1 C6 121.98(18) . .
C2 C1 N1 118.75(18) . .
C6 C1 N1 119.22(19) . .
C3 C2 C1 119.35(19) . .
C3 C2 H2 120.3 . .
C1 C2 H2 120.3 . .

loop_
_geom_bond_atom_site_label_1
_geom_bond_atom_site_label_2
_geom_bond_distance
_geom_bond_site_symmetry_2
Cr1 O9 1.9013(15) .
Cr1 O5 1.9320(15) .
Cr1 O7 1.9970(15) .
Cr1 O3 2.0034(15) .
Cr1 O8 2.0051(15) .
Cr1 N2 2.0626(18) .
O5 C11 1.289(3) .
O3 C9 1.295(3) .
N2 C8 1.496(2) .
N2 C10 1.505(3) .
N2 C7 1.506(2) .
C5 C6 1.386(3) .
C5 C4 1.418(3) .
C5 C7 1.507(3) .
O9 C4 1.326(2) .
C7 H7A 0.9700 .
C7 H7B 0.9700 .
O6 C11 1.235(2) .
C11 C10 1.517(3) .
C9 O4 1.236(3) .
C9 C8 1.519(3) .
C6 C1 1.390(3) .
C6 H6 0.9300 .
C8 H8A 0.9700 .
C8 H8B 0.9700 .
C10 H10A 0.9700 .
C10 H10B 0.9700 .
C3 C2 1.379(3) .
C3 C4 1.409(3) .
C3 H3 0.9300 .
O7 H7C 0.8200 .
O7 H7D 0.7552 .
O8 H8C 0.8200 .
O8 H8D 0.9131 .
O2 N1 1.234(3) .
N1 O1 1.231(2) .
N1 C1 1.457(2) .
C1 C2 1.386(3) .
C2 H2 0.9300 .

loop_
_geom_hbond_atom_site_label_D
_geom_hbond_atom_site_label_H
_geom_hbond_atom_site_label_A
_geom_hbond_distance_DH
_geom_hbond_distance_HA
_geom_hbond_distance_DA
_geom_hbond_angle_DHA
_geom_hbond_site_symmetry_A
C10 H10B O9 0.97 2.42 3.132(3) 130.3 1_655
C10 H10A O2 0.97 2.56 3.379(2) 141.8 5_677
C7 H7A O2 0.97 2.52 3.334(3) 141.0 5_677
C6 H6 O2 0.93 2.60 3.316(3) 134.0 5_677
C8 H8A O6 0.97 2.59 3.504(3) 157.5 8_765
C8 H8B O5 0.97 2.29 3.196(3) 155.9 8_665
C3 H3 O6 0.93 2.59 3.425(3) 149.5 1_455
C3 H3 O1 0.93 2.68 3.321(3) 126.6 4_467
C2 H2 N1 0.93 2.60 3.354(3) 138.5 4_467
O7 H7C O4 0.82 1.91 2.728(2) 173.3 6_557
O8 H8C O3 0.82 1.88 2.6866(19) 168.2 6_557
O7 H7D O6 0.76 1.87 2.6170(19) 171.5 8_665
O8 H8D O4 0.91 1.82 2.726(2) 169.1 8_655

loop_
_geom_torsion_atom_site_label_1
_geom_torsion_atom_site_label_2
_geom_torsion_atom_site_label_3
_geom_torsion_atom_site_label_4
_geom_torsion
_geom_torsion_site_symmetry_1
_geom_torsion_site_symmetry_2
_geom_torsion_site_symmetry_3
_geom_torsion_site_symmetry_4
O9 Cr1 O5 C11 -95.45(14) . . . .
O3 Cr1 O5 C11 78.21(14) . . . .
O8 Cr1 O5 C11 171.61(14) . . . .
N2 Cr1 O5 C11 -1.55(14) . . . .
O5 Cr1 O3 C9 -114.83(14) . . . .
O7 Cr1 O3 C9 67.66(14) . . . .
O8 Cr1 O3 C9 154.90(14) . . . .
N2 Cr1 O3 C9 -30.88(14) . . . .
O9 Cr1 N2 C8 -143.13(12) . . . .
O5 Cr1 N2 C8 125.41(13) . . . .
O7 Cr1 N2 C8 -51.94(13) . . . .
O3 Cr1 N2 C8 33.81(12) . . . .
O9 Cr1 N2 C10 98.11(12) . . . .
O5 Cr1 N2 C10 6.65(12) . . . .
O7 Cr1 N2 C10 -170.70(12) . . . .
O3 Cr1 N2 C10 -84.94(12) . . . .
O9 Cr1 N2 C7 -24.42(13) . . . .
O5 Cr1 N2 C7 -115.87(12) . . . .
O7 Cr1 N2 C7 66.77(12) . . . .
O3 Cr1 N2 C7 152.53(13) . . . .
O5 Cr1 O9 C4 62.24(16) . . . .
O7 Cr1 O9 C4 -119.99(16) . . . .
O8 Cr1 O9 C4 152.57(16) . . . .
N2 Cr1 O9 C4 -22.02(16) . . . .
C6 C5 C7 N2 130.66(19) . . . .
C4 C5 C7 N2 -56.7(3) . . . .
C8 N2 C7 C5 176.87(16) . . . .
C10 N2 C7 C5 -59.9(2) . . . .
Cr1 N2 C7 C5 60.61(18) . . . .
Cr1 O5 C11 O6 177.05(15) . . . .
Cr1 O5 C11 C10 -4.3(2) . . . .
Cr1 O3 C9 O4 -159.30(17) . . . .
Cr1 O3 C9 C8 19.1(2) . . . .
C4 C5 C6 C1 -1.2(3) . . . .
C7 C5 C6 C1 171.40(19) . . . .
C10 N2 C8 C9 83.81(19) . . . .
C7 N2 C8 C9 -152.68(16) . . . .
Cr1 N2 C8 C9 -33.00(18) . . . .
O4 C9 C8 N2 -170.80(19) . . . .
O3 C9 C8 N2 10.7(2) . . . .
C8 N2 C10 C11 -125.46(17) . . . .
C7 N2 C10 C11 112.10(17) . . . .
Cr1 N2 C10 C11 -10.19(18) . . . .
O6 C11 C10 N2 -171.33(17) . . . .
O5 C11 C10 N2 10.0(2) . . . .
Cr1 O9 C4 C3 -147.55(16) . . . .
Cr1 O9 C4 C5 35.0(3) . . . .
C2 C3 C4 O9 -176.64(19) . . . .
C2 C3 C4 C5 0.8(3) . . . .
C6 C5 C4 O9 177.76(19) . . . .
C7 C5 C4 O9 5.1(3) . . . .
C6 C5 C4 C3 0.3(3) . . . .
C7 C5 C4 C3 -172.31(19) . . . .
C5 C6 C1 C2 1.0(3) . . . .
C5 C6 C1 N1 -176.56(18) . . . .
O1 N1 C1 C2 -1.9(3) . . . .
O2 N1 C1 C2 177.75(19) . . . .
O1 N1 C1 C6 175.78(19) . . . .
O2 N1 C1 C6 -4.6(3) . . . .
C4 C3 C2 C1 -1.1(3) . . . .
C6 C1 C2 C3 0.2(3) . . . .
N1 C1 C2 C3 177.75(19) . . . .
